data_4316342
loop_
_publ_author_name
'Louise S. Natrajan'
'Ntai M. Khoabane'
'Benjamin L. Dadds'
'Christopher A. Muryn'
'Robin G. Pritchard'
'Sarah L. Heath'
'Alan M. Kenwright'
'Ilya Kuprov'
'Stephen Faulkner'

_publ_section_title
;
 Probing the Structure, Conformation, and Stereochemical Exchange in a
 Family of Lanthanide Complexes Derived from Tetrapyridyl-Appended Cyclen
;
_journal_name_full 'Inorganic Chemistry'
_journal_page_first 7700
_journal_page_last 7709
_journal_paper_doi 10.1021/ic100447m
_journal_volume 49
_journal_year 2010
_chemical_formula_sum 'C35 H48 F9 N8 O13 S3 Yb'
_chemical_formula_weight 1229.03
_chemical_name_systematic
;
 ?
;
_space_group_IT_number 14
_symmetry_cell_setting monoclinic
_symmetry_space_group_name_Hall '-P 2yn'
_symmetry_space_group_name_H-M 'P 1 21/n 1'
_atom_sites_solution_hydrogens geom
_atom_sites_solution_primary direct
_atom_sites_solution_secondary difmap
_audit_creation_method SHELXL-97
_cell_angle_alpha 90.00
_cell_angle_beta 106.069(3)
_cell_angle_gamma 90.00
_cell_formula_units_Z 4
_cell_length_a 13.9344(4)
_cell_length_b 16.1912(6)
_cell_length_c 20.5492(7)
_cell_measurement_reflns_used 7346
_cell_measurement_temperature 100(2)
_cell_measurement_theta_max 31.9285
_cell_measurement_theta_min 2.5273
_cell_volume 4455.1(3)
_computing_cell_refinement
;
CrysAlis RED, Oxford Diffraction Ltd.,
Version 1.171.31.5 (release 28-08-2006 CrysAlis171 .NET)
(compiled Aug 28 2006,13:05:05)
;
_computing_data_collection
;
CrysAlis CCD, Oxford Diffraction Ltd.,
Version 1.171.31.5 (release 28-08-2006 CrysAlis171 .NET)
(compiled Aug 28 2006,13:05:05)
;
_computing_data_reduction
;
CrysAlis RED, Oxford Diffraction Ltd.,
Version 1.171.31.5 (release 28-08-2006 CrysAlis171 .NET)
(compiled Aug 28 2006,13:05:05)
;
_computing_molecular_graphics 'SHELXTL-97 (Sheldrick 1997)'
_computing_publication_material 'SHELXTL-97 (Sheldrick 1997)'
_computing_structure_refinement 'SHELXL-97 (Sheldrick, 1997)'
_computing_structure_solution 'SHELXS-97 (Sheldrick, 1997)'
_diffrn_ambient_temperature 100(2)
_diffrn_detector_area_resol_mean 8.3367
_diffrn_measured_fraction_theta_full 0.995
_diffrn_measured_fraction_theta_max 0.995
_diffrn_measurement_device_type "'multiwire proportional"
_diffrn_measurement_method 'phi and omega scans'
_diffrn_radiation_monochromator graphite
_diffrn_radiation_source 'Enhance (Mo) X-ray Source'
_diffrn_radiation_type MoK\a
_diffrn_radiation_wavelength 0.71073
_diffrn_reflns_av_R_equivalents 0.0576
_diffrn_reflns_av_sigmaI/netI 0.0859
_diffrn_reflns_limit_h_max 15
_diffrn_reflns_limit_h_min -15
_diffrn_reflns_limit_k_max 12
_diffrn_reflns_limit_k_min -17
_diffrn_reflns_limit_l_max 22
_diffrn_reflns_limit_l_min -22
_diffrn_reflns_number 25111
_diffrn_reflns_theta_full 23.00
_diffrn_reflns_theta_max 23.00
_diffrn_reflns_theta_min 3.19
_exptl_absorpt_coefficient_mu 2.276
_exptl_absorpt_correction_T_max 1.00000
_exptl_absorpt_correction_T_min 0.82359
_exptl_absorpt_correction_type multi-scan
_exptl_absorpt_process_details
;
CrysAlis RED, Oxford Diffraction Ltd.,
Version 1.171.31.5 (release 28-08-2006 CrysAlis171 .NET)
(compiled Aug 28 2006,13:05:05)
Empirical absorption correction using spherical harmonics,
 implemented in SCALE3 ABSPACK scaling algorithm.
;
_exptl_crystal_colour colourless
_exptl_crystal_density_diffrn 1.832
_exptl_crystal_density_method 'not measured'
_exptl_crystal_description block
_exptl_crystal_F_000 2468
_exptl_crystal_size_max 0.1
_exptl_crystal_size_mid 0.07
_exptl_crystal_size_min 0.05
_refine_diff_density_max 1.327
_refine_diff_density_min -0.681
_refine_diff_density_rms 0.127
_refine_ls_extinction_method none
_refine_ls_goodness_of_fit_ref 0.959
_refine_ls_hydrogen_treatment constr
_refine_ls_matrix_type full
_refine_ls_number_parameters 584
_refine_ls_number_reflns 6189
_refine_ls_number_restraints 115
_refine_ls_restrained_S_all 1.030
_refine_ls_R_factor_all 0.0801
_refine_ls_R_factor_gt 0.0444
_refine_ls_shift/su_max 0.001
_refine_ls_shift/su_mean 0.000
_refine_ls_structure_factor_coef Fsqd
_refine_ls_weighting_details 'calc w=1/[\s^2^(Fo^2^)+(0.0644P)^2^+0.0000P] where P=(Fo^2^+2Fc^2^)/3'
_refine_ls_weighting_scheme calc
_refine_ls_wR_factor_gt 0.1031
_refine_ls_wR_factor_ref 0.1167
_reflns_number_gt 3799
_reflns_number_total 6189
_reflns_threshold_expression >2sigma(I)
_cod_data_source_file ic100447m_si_010.cif
_cod_data_source_block osf2
_cod_database_code 4316342

loop_
_symmetry_equiv_pos_as_xyz
'x, y, z'
'-x+1/2, y+1/2, -z+1/2'
'-x, -y, -z'
'x-1/2, -y-1/2, z-1/2'

loop_
_atom_site_label
_atom_site_type_symbol
_atom_site_fract_x
_atom_site_fract_y
_atom_site_fract_z
_atom_site_U_iso_or_equiv
_atom_site_adp_type
_atom_site_occupancy
_atom_site_symmetry_multiplicity
_atom_site_calc_flag
_atom_site_refinement_flags
_atom_site_disorder_assembly
_atom_site_disorder_group
C1 C 0.2628(6) 0.0770(6) 0.3805(4) 0.035(2) Uani 1 1 d . . .
H1A H 0.3145 0.1173 0.3811 0.042 Uiso 1 1 calc R . .
H1B H 0.2930 0.0320 0.4104 0.042 Uiso 1 1 calc R . .
C1S1 C 0.1584(7) 0.7802(7) 0.4218(5) 0.048(3) Uani 1 1 d . . .
C1S2 C 0.9261(8) 0.5439(7) 0.0935(6) 0.073(4) Uiso 1 1 d D . .
C2 C 0.2224(7) 0.0444(6) 0.3104(4) 0.043(3) Uani 1 1 d . . .
H2A H 0.1764 -0.0003 0.3110 0.051 Uiso 1 1 calc R . .
H2B H 0.2770 0.0220 0.2951 0.051 Uiso 1 1 calc R . .
C3 C 0.1046(7) 0.0645(7) 0.2017(5) 0.046(3) Uani 1 1 d . . .
H3A H 0.1400 0.0168 0.1915 0.055 Uiso 1 1 calc R . .
H3B H 0.0899 0.1008 0.1626 0.055 Uiso 1 1 calc R . .
C4 C 0.0082(7) 0.0367(6) 0.2146(4) 0.041(3) Uani 1 1 d . . .
H4A H -0.0319 0.0080 0.1749 0.049 Uiso 1 1 calc R . .
H4B H 0.0229 -0.0018 0.2522 0.049 Uiso 1 1 calc R . .
C5 C -0.1290(6) 0.0719(5) 0.2578(4) 0.027(2) Uani 1 1 d . . .
H5A H -0.1818 0.1122 0.2541 0.033 Uiso 1 1 calc R . .
H5B H -0.1577 0.0238 0.2314 0.033 Uiso 1 1 calc R . .
C6 C -0.0877(6) 0.0477(5) 0.3299(4) 0.028(2) Uani 1 1 d . . .
H6A H -0.0404 0.0031 0.3324 0.034 Uiso 1 1 calc R . .
H6B H -0.1417 0.0268 0.3466 0.034 Uiso 1 1 calc R . .
C7 C 0.0285(6) 0.0772(5) 0.4376(4) 0.030(2) Uani 1 1 d . . .
H7A H 0.0422 0.1170 0.4743 0.036 Uiso 1 1 calc R . .
H7B H -0.0062 0.0307 0.4505 0.036 Uiso 1 1 calc R . .
C8 C 0.1241(6) 0.0484(5) 0.4269(4) 0.034(2) Uani 1 1 d . . .
H8A H 0.1100 0.0063 0.3919 0.041 Uiso 1 1 calc R . .
H8B H 0.1643 0.0232 0.4683 0.041 Uiso 1 1 calc R . .
C10 C 0.2322(7) 0.1666(6) 0.4660(4) 0.041(3) Uani 1 1 d . . .
H10A H 0.2891 0.1944 0.4574 0.049 Uiso 1 1 calc R . .
H10B H 0.2574 0.1300 0.5043 0.049 Uiso 1 1 calc R . .
C11 C 0.1673(7) 0.2297(6) 0.4851(5) 0.034(2) Uani 1 1 d . . .
C12 C 0.1839(8) 0.2541(7) 0.5502(5) 0.044(3) Uani 1 1 d . . .
H12A H 0.2317 0.2268 0.5840 0.053 Uiso 1 1 calc R . .
C13 C 0.1319(9) 0.3179(7) 0.5669(6) 0.063(3) Uani 1 1 d . . .
H13A H 0.1444 0.3358 0.6115 0.076 Uiso 1 1 calc R . .
C14 C 0.0603(8) 0.3548(7) 0.5159(7) 0.064(4) Uani 1 1 d . . .
H14A H 0.0225 0.3984 0.5250 0.076 Uiso 1 1 calc R . .
C15 C 0.0453(7) 0.3260(6) 0.4501(6) 0.049(3) Uani 1 1 d . . .
H15A H -0.0045 0.3505 0.4158 0.059 Uiso 1 1 calc R . .
C20 C 0.2464(8) 0.1598(7) 0.2409(6) 0.061(4) Uani 1 1 d . . .
H20A H 0.2988 0.1236 0.2350 0.073 Uiso 1 1 calc R . .
H20B H 0.2154 0.1856 0.1976 0.073 Uiso 1 1 calc R . .
C21 C 0.2924(8) 0.2253(8) 0.2907(6) 0.054(3) Uani 1 1 d . . .
C22 C 0.3899(9) 0.2480(9) 0.2973(7) 0.072(4) Uani 1 1 d . . .
H22A H 0.4275 0.2216 0.2725 0.086 Uiso 1 1 calc R . .
C23 C 0.4299(9) 0.3107(10) 0.3412(8) 0.082(5) Uani 1 1 d . . .
H23A H 0.4944 0.3295 0.3453 0.099 Uiso 1 1 calc R . .
C24 C 0.3740(8) 0.3446(8) 0.3786(6) 0.069(4) Uani 1 1 d . . .
H24A H 0.4012 0.3851 0.4103 0.082 Uiso 1 1 calc R . .
C25 C 0.2767(7) 0.3192(7) 0.3697(5) 0.044(3) Uani 1 1 d . . .
H25A H 0.2387 0.3445 0.3947 0.053 Uiso 1 1 calc R . .
C30 C -0.0990(7) 0.1511(6) 0.1655(4) 0.041(3) Uani 1 1 d . . .
H30A H -0.1212 0.1103 0.1299 0.050 Uiso 1 1 calc R . .
H30B H -0.1577 0.1798 0.1705 0.050 Uiso 1 1 calc R . .
C31 C -0.0333(7) 0.2115(7) 0.1444(5) 0.043(3) Uani 1 1 d . . .
C32 C -0.0415(8) 0.2241(8) 0.0769(5) 0.061(4) Uani 1 1 d . . .
H32A H -0.0851 0.1926 0.0437 0.073 Uiso 1 1 calc R . .
C33 C 0.0183(10) 0.2864(9) 0.0593(7) 0.082(5) Uani 1 1 d . . .
H33A H 0.0119 0.2989 0.0141 0.099 Uiso 1 1 calc R . .
C34 C 0.0838(9) 0.3266(9) 0.1085(7) 0.085(5) Uani 1 1 d . . .
H34A H 0.1260 0.3656 0.0978 0.102 Uiso 1 1 calc R . .
C35 C 0.0893(8) 0.3110(7) 0.1747(6) 0.064(4) Uani 1 1 d . . .
H35A H 0.1332 0.3420 0.2081 0.076 Uiso 1 1 calc R . .
C40 C -0.1118(6) 0.1670(5) 0.3955(4) 0.028(2) Uani 1 1 d . . .
H40A H -0.0788 0.1977 0.4361 0.034 Uiso 1 1 calc R . .
H40B H -0.1607 0.1309 0.4065 0.034 Uiso 1 1 calc R . .
C41 C -0.1647(6) 0.2264(5) 0.3416(4) 0.024(2) Uani 1 1 d . . .
C42 C -0.2611(6) 0.2504(6) 0.3351(5) 0.031(2) Uani 1 1 d . . .
H42A H -0.2951 0.2302 0.3648 0.038 Uiso 1 1 calc R . .
C43 C -0.3077(6) 0.3043(5) 0.2845(5) 0.035(2) Uani 1 1 d . . .
H43A H -0.3735 0.3203 0.2793 0.042 Uiso 1 1 calc R . .
C44 C -0.2555(6) 0.3341(6) 0.2421(5) 0.032(2) Uani 1 1 d . . .
H44A H -0.2846 0.3709 0.2075 0.039 Uiso 1 1 calc R . .
C45 C -0.1590(6) 0.3079(5) 0.2523(4) 0.029(2) Uani 1 1 d . . .
H45A H -0.1240 0.3281 0.2231 0.034 Uiso 1 1 calc R . .
C998 C 0.3485(10) 0.5822(8) 0.5142(6) 0.036(4) Uiso 0.568(6) 1 d PD . .
F999 F 0.2834(12) 0.6277(9) 0.5543(7) 0.076(5) Uiso 0.432(6) 1 d PD . .
N1 N 0.1833(5) 0.1165(4) 0.4066(3) 0.0319(19) Uani 1 1 d . . .
N2 N 0.1697(6) 0.1088(5) 0.2613(4) 0.044(2) Uani 1 1 d . . .
N3 N -0.0499(5) 0.1076(4) 0.2303(3) 0.0311(19) Uani 1 1 d . . .
N4 N -0.0369(5) 0.1160(4) 0.3750(3) 0.0237(17) Uani 1 1 d . . .
N5 N 0.0989(6) 0.2644(5) 0.4333(4) 0.036(2) Uani 1 1 d . . .
N6 N 0.2356(6) 0.2596(6) 0.3263(5) 0.044(2) Uani 1 1 d . . .
N7 N 0.0335(6) 0.2522(5) 0.1938(4) 0.043(2) Uani 1 1 d . . .
N8 N -0.1114(5) 0.2560(4) 0.3005(3) 0.0247(18) Uani 1 1 d . . .
O1S1 O -0.0072(5) 0.7543(5) 0.3362(3) 0.062(2) Uani 1 1 d . . .
O1S2 O 0.8438(5) 0.5569(4) 0.1857(3) 0.056(2) Uiso 1 1 d D . .
O1S3 O 0.2488(14) 0.5242(11) 0.5912(6) 0.046(8) Uiso 0.568(6) 1 d PD . .
O1W O 0.0563(4) 0.3567(3) 0.3097(3) 0.0372(16) Uani 1 1 d . . .
O2S1 O 0.0786(7) 0.8753(4) 0.3217(4) 0.084(3) Uani 1 1 d . . .
O2S2 O 0.7933(7) 0.4433(6) 0.1140(5) 0.034(3) Uiso 0.50 1 d PD . .
O2S3 O 0.1660(9) 0.5461(8) 0.4726(7) 0.056(5) Uiso 0.568(6) 1 d PD . .
O3S1 O 0.0034(5) 0.8681(4) 0.4147(3) 0.0492(18) Uani 1 1 d . . .
O3S2 O 0.9625(7) 0.4478(6) 0.1899(5) 0.033(3) Uiso 0.50 1 d PD . .
O4S2 O 0.7595(11) 0.5211(9) 0.0699(6) 0.096(6) Uiso 0.50 1 d PD . .
O5S2 O 0.8678(11) 0.4204(7) 0.1343(7) 0.064(4) Uiso 0.50 1 d PD . .
O5S3 O 0.2846(10) 0.4363(6) 0.5062(6) 0.049(4) Uiso 0.568(6) 1 d PD . .
O7S8 O 0.4430(9) 0.5142(9) 0.5521(6) 0.033(4) Uiso 0.432(6) 1 d PD . .
O9S3 O 0.3348(10) 0.5367(9) 0.4397(6) 0.043(4) Uiso 0.432(6) 1 d PD . .
O92 O 0.1549(5) 0.4936(4) 0.3360(3) 0.059(2) Uiso 1 1 d . . .
O98 O 0.0831(11) 0.5381(8) 0.6450(7) 0.182(5) Uiso 1 1 d . . .
O99 O 0.9850(7) 0.5921(6) 0.3074(5) 0.112(3) Uiso 1 1 d . . .
F1S1 F 0.1379(4) 0.7328(4) 0.4697(3) 0.0658(19) Uani 1 1 d . . .
F1S2 F 0.9980(8) 0.5923(7) 0.1115(6) 0.063(3) Uiso 0.50 1 d PD . .
F1S4 F 0.3571(7) 0.5883(6) 0.4520(4) 0.051(3) Uiso 0.568(6) 1 d PD . .
F2S1 F 0.2209(5) 0.8387(5) 0.4527(4) 0.098(3) Uani 1 1 d . . .
F2S2 F 0.9260(13) 0.6306(8) 0.0884(8) 0.110(5) Uiso 0.50 1 d PD . .
F3S1 F 0.2054(4) 0.7330(4) 0.3884(3) 0.0655(19) Uani 1 1 d . . .
F4S2 F 1.0236(11) 0.5458(11) 0.1438(7) 0.125(6) Uiso 0.50 1 d PD . .
F6S2 F 0.8505(9) 0.5866(8) 0.0459(6) 0.081(4) Uiso 0.50 1 d PD . .
F7S2 F 0.9448(10) 0.4880(9) 0.0481(7) 0.073(5) Uiso 0.50 1 d PD . .
F8S2 F 0.9577(13) 0.5204(10) 0.0435(7) 0.099(7) Uiso 0.50 1 d PD . .
F8S8 F 0.4367(7) 0.5593(6) 0.5536(4) 0.044(3) Uiso 0.568(6) 1 d PD . .
F91 F 0.3368(7) 0.6603(6) 0.5338(4) 0.049(3) Uiso 0.568(6) 1 d PD . .
S1 S 0.0460(2) 0.82429(16) 0.36790(13) 0.0455(7) Uani 1 1 d . . .
S2A S 0.8786(4) 0.4921(3) 0.1538(3) 0.0249(12) Uiso 0.50 1 d PD . .
S2B S 0.8470(4) 0.5051(3) 0.1273(3) 0.0414(15) Uiso 0.50 1 d PD . .
S3A S 0.2519(3) 0.5154(3) 0.5224(2) 0.0348(14) Uiso 0.568(6) 1 d PD . .
S3B S 0.3483(4) 0.4987(3) 0.5035(3) 0.0312(18) Uiso 0.432(6) 1 d PD . .
Yb1 Yb 0.06362(3) 0.20880(3) 0.31538(2) 0.03099(17) Uani 1 1 d . . .
O5S9 O 0.3186(12) 0.4129(8) 0.5011(7) 0.045(5) Uiso 0.432(6) 1 d PD . .
F998 F 0.1674(11) 0.5470(9) 0.5006(8) 0.057(5) Uiso 0.432(6) 1 d PD . .
F996 F 0.2608(17) 0.5134(12) 0.5981(8) 0.063(10) Uiso 0.432(6) 1 d PD . .
C997 C 0.2578(14) 0.5499(13) 0.5394(9) 0.043(7) Uiso 0.432(6) 1 d PD . .

loop_
_atom_site_aniso_label
_atom_site_aniso_U_11
_atom_site_aniso_U_22
_atom_site_aniso_U_33
_atom_site_aniso_U_23
_atom_site_aniso_U_13
_atom_site_aniso_U_12
C1 0.034(6) 0.044(6) 0.027(6) 0.028(5) 0.008(4) 0.008(5)
C1S1 0.039(6) 0.071(8) 0.042(6) -0.029(7) 0.022(5) -0.010(6)
C2 0.048(7) 0.046(7) 0.042(7) 0.020(5) 0.026(5) 0.018(5)
C3 0.043(7) 0.074(8) 0.026(6) 0.009(5) 0.018(5) 0.017(6)
C4 0.055(7) 0.047(7) 0.019(5) -0.006(5) 0.009(5) 0.009(5)
C5 0.033(6) 0.030(5) 0.018(5) 0.000(4) 0.004(4) -0.004(4)
C6 0.032(5) 0.019(5) 0.037(6) -0.004(4) 0.014(4) -0.006(4)
C7 0.035(6) 0.034(6) 0.024(5) 0.005(4) 0.014(4) -0.004(5)
C8 0.042(6) 0.035(6) 0.022(5) 0.014(4) 0.004(4) 0.000(5)
C10 0.038(6) 0.058(7) 0.018(5) 0.012(5) -0.008(4) -0.003(6)
C11 0.023(5) 0.038(7) 0.040(6) -0.002(5) 0.009(5) -0.013(5)
C12 0.046(7) 0.041(6) 0.043(7) -0.013(5) 0.010(5) -0.021(6)
C13 0.052(8) 0.064(9) 0.071(9) -0.027(7) 0.012(7) -0.036(7)
C14 0.040(7) 0.054(8) 0.095(10) -0.043(8) 0.015(7) -0.024(6)
C15 0.024(6) 0.036(6) 0.079(9) -0.016(6) -0.001(6) -0.016(5)
C20 0.041(7) 0.086(9) 0.073(8) 0.056(8) 0.045(6) 0.038(7)
C21 0.032(7) 0.074(9) 0.056(8) 0.054(7) 0.012(6) 0.019(7)
C22 0.036(8) 0.102(11) 0.083(10) 0.064(9) 0.025(7) 0.012(7)
C23 0.028(7) 0.126(14) 0.095(11) 0.083(10) 0.018(8) -0.009(8)
C24 0.023(7) 0.096(10) 0.075(9) 0.066(8) -0.006(6) -0.019(7)
C25 0.018(6) 0.054(7) 0.056(7) 0.040(6) 0.003(5) -0.003(5)
C30 0.042(6) 0.056(7) 0.023(6) 0.008(5) 0.004(5) 0.011(5)
C31 0.029(6) 0.072(8) 0.031(6) 0.024(6) 0.014(5) 0.021(6)
C32 0.050(7) 0.100(10) 0.041(7) 0.038(7) 0.027(6) 0.037(7)
C33 0.059(9) 0.145(14) 0.055(8) 0.076(10) 0.035(7) 0.059(10)
C34 0.043(8) 0.131(13) 0.089(11) 0.093(10) 0.034(8) 0.030(8)
C35 0.045(7) 0.080(9) 0.071(8) 0.058(7) 0.025(6) 0.026(6)
C40 0.033(5) 0.029(5) 0.024(5) -0.004(4) 0.011(4) -0.006(4)
C41 0.024(5) 0.029(6) 0.022(5) -0.007(4) 0.009(4) -0.011(4)
C42 0.026(6) 0.034(5) 0.039(6) -0.010(5) 0.018(5) -0.008(5)
C43 0.020(5) 0.039(6) 0.045(6) -0.002(5) 0.006(5) 0.002(5)
C44 0.022(5) 0.037(6) 0.038(6) -0.002(5) 0.008(5) 0.003(5)
C45 0.018(5) 0.032(6) 0.036(6) 0.007(5) 0.008(4) -0.003(4)
N1 0.030(5) 0.041(5) 0.027(4) 0.013(4) 0.013(4) 0.000(4)
N2 0.035(5) 0.064(6) 0.036(5) 0.024(5) 0.015(4) 0.020(4)
N3 0.037(5) 0.041(5) 0.014(4) 0.004(4) 0.006(3) 0.012(4)
N4 0.036(4) 0.025(4) 0.014(4) 0.004(3) 0.012(3) -0.003(4)
N5 0.026(5) 0.029(5) 0.051(5) 0.000(4) 0.006(4) -0.009(4)
N6 0.022(5) 0.053(6) 0.060(6) 0.037(5) 0.017(5) 0.012(5)
N7 0.029(5) 0.061(6) 0.043(5) 0.034(5) 0.013(4) 0.017(4)
N8 0.023(4) 0.021(4) 0.027(4) -0.001(4) 0.003(4) -0.004(3)
O1S1 0.054(5) 0.064(5) 0.057(5) -0.027(4) -0.001(4) 0.011(4)
O1W 0.011(3) 0.033(4) 0.063(4) 0.021(3) 0.002(3) 0.001(3)
O2S1 0.191(9) 0.035(4) 0.050(5) 0.005(4) 0.078(6) 0.011(5)
O3S1 0.073(5) 0.038(4) 0.042(4) 0.000(3) 0.026(4) 0.011(4)
F1S1 0.059(4) 0.096(5) 0.046(4) 0.010(4) 0.019(3) 0.041(4)
F2S1 0.053(4) 0.146(7) 0.099(5) -0.083(5) 0.027(4) -0.035(5)
F3S1 0.048(4) 0.100(5) 0.053(4) -0.028(4) 0.020(3) 0.014(3)
S1 0.0670(19) 0.0327(15) 0.0378(16) -0.0045(13) 0.0162(14) 0.0065(14)
Yb1 0.0232(2) 0.0393(3) 0.0308(2) 0.0145(2) 0.00798(16) 0.0017(2)

loop_
_atom_type_symbol
_atom_type_description
_atom_type_scat_dispersion_real
_atom_type_scat_dispersion_imag
_atom_type_scat_source
C C 0.0033 0.0016 'International Tables Vol C Tables 4.2.6.8 and 6.1.1.4'
H H 0.0000 0.0000 'International Tables Vol C Tables 4.2.6.8 and 6.1.1.4'
N N 0.0061 0.0033 'International Tables Vol C Tables 4.2.6.8 and 6.1.1.4'
O O 0.0106 0.0060 'International Tables Vol C Tables 4.2.6.8 and 6.1.1.4'
F F 0.0171 0.0103 'International Tables Vol C Tables 4.2.6.8 and 6.1.1.4'
S S 0.1246 0.1234 'International Tables Vol C Tables 4.2.6.8 and 6.1.1.4'
Yb Yb -0.3157 5.5615 'International Tables Vol C Tables 4.2.6.8 and 6.1.1.4'

loop_
_geom_angle_atom_site_label_1
_geom_angle_atom_site_label_2
_geom_angle_atom_site_label_3
_geom_angle
_geom_angle_site_symmetry_1
_geom_angle_site_symmetry_3
_geom_angle_publ_flag
C2 C1 N1 112.2(7) . . ?
F3S1 C1S1 F2S1 108.0(8) . . ?
F3S1 C1S1 F1S1 106.8(9) . . ?
F2S1 C1S1 F1S1 107.6(8) . . ?
F3S1 C1S1 S1 112.6(7) . . ?
F2S1 C1S1 S1 110.9(8) . . ?
F1S1 C1S1 S1 110.7(6) . . ?
F1S2 C1S2 F8S2 89.9(13) . . ?
F1S2 C1S2 F7S2 109.1(12) . . ?
F8S2 C1S2 F7S2 24.5(10) . . ?
F1S2 C1S2 F6S2 106.5(11) . . ?
F8S2 C1S2 F6S2 86.9(11) . . ?
F7S2 C1S2 F6S2 95.6(9) . . ?
F1S2 C1S2 F2S2 51.5(8) . . ?
F8S2 C1S2 F2S2 103.3(12) . . ?
F7S2 C1S2 F2S2 127.0(13) . . ?
F6S2 C1S2 F2S2 58.1(8) . . ?
F1S2 C1S2 F4S2 42.5(8) . . ?
F8S2 C1S2 F4S2 96.6(11) . . ?
F7S2 C1S2 F4S2 100.4(11) . . ?
F6S2 C1S2 F4S2 148.5(12) . . ?
F2S2 C1S2 F4S2 90.7(10) . . ?
F1S2 C1S2 S2B 135.9(10) . . ?
F8S2 C1S2 S2B 131.9(12) . . ?
F7S2 C1S2 S2B 108.8(10) . . ?
F6S2 C1S2 S2B 91.2(9) . . ?
F2S2 C1S2 S2B 116.1(10) . . ?
F4S2 C1S2 S2B 108.7(11) . . ?
F1S2 C1S2 S2A 121.1(10) . . ?
F8S2 C1S2 S2A 134.3(12) . . ?
F7S2 C1S2 S2A 110.0(10) . . ?
F6S2 C1S2 S2A 111.5(9) . . ?
F2S2 C1S2 S2A 122.1(10) . . ?
F4S2 C1S2 S2A 88.2(10) . . ?
S2B C1S2 S2A 20.9(3) . . ?
C1 C2 N2 113.0(8) . . ?
N2 C3 C4 111.6(7) . . ?
N3 C4 C3 111.8(8) . . ?
C6 C5 N3 111.0(7) . . ?
C5 C6 N4 114.3(7) . . ?
C8 C7 N4 111.3(7) . . ?
C7 C8 N1 113.2(7) . . ?
N1 C10 C11 115.0(7) . . ?
N5 C11 C12 123.6(9) . . ?
N5 C11 C10 115.5(8) . . ?
C12 C11 C10 120.7(9) . . ?
C11 C12 C13 120.9(11) . . ?
C12 C13 C14 117.7(11) . . ?
C13 C14 C15 118.6(11) . . ?
N5 C15 C14 123.5(10) . . ?
C21 C20 N2 113.9(9) . . ?
N6 C21 C22 123.4(13) . . ?
N6 C21 C20 117.7(10) . . ?
C22 C21 C20 118.9(12) . . ?
C23 C22 C21 118.3(13) . . ?
C24 C23 C22 118.8(12) . . ?
C23 C24 C25 120.2(13) . . ?
N6 C25 C24 122.0(11) . . ?
C31 C30 N3 113.7(8) . . ?
N7 C31 C32 122.4(10) . . ?
N7 C31 C30 117.2(8) . . ?
C32 C31 C30 120.4(10) . . ?
C31 C32 C33 118.2(12) . . ?
C34 C33 C32 118.8(11) . . ?
C33 C34 C35 120.3(12) . . ?
N7 C35 C34 122.8(12) . . ?
N4 C40 C41 112.9(7) . . ?
N8 C41 C42 122.0(8) . . ?
N8 C41 C40 116.4(7) . . ?
C42 C41 C40 121.6(8) . . ?
C41 C42 C43 120.0(8) . . ?
C44 C43 C42 118.8(8) . . ?
C43 C44 C45 117.8(9) . . ?
N8 C45 C44 125.1(8) . . ?
F1S4 C998 F8S8 107.1(11) . . ?
F1S4 C998 F91 105.6(11) . . ?
F8S8 C998 F91 104.4(10) . . ?
F1S4 C998 S3B 85.2(8) . . ?
F8S8 C998 S3B 77.4(8) . . ?
F91 C998 S3B 167.7(13) . . ?
F1S4 C998 F999 134.0(11) . . ?
F8S8 C998 F999 112.6(10) . . ?
F91 C998 F999 42.9(7) . . ?
S3B C998 F999 124.9(12) . . ?
F1S4 C998 C997 129.6(12) . . ?
F8S8 C998 C997 113.4(12) . . ?
F91 C998 C997 92.2(12) . . ?
S3B C998 C997 76.1(11) . . ?
F999 C998 C997 49.6(9) . . ?
F1S4 C998 O9S3 32.8(6) . . ?
F8S8 C998 O9S3 106.8(10) . . ?
F91 C998 O9S3 134.2(10) . . ?
S3B C998 O9S3 54.6(6) . . ?
F999 C998 O9S3 139.2(12) . . ?
C997 C998 O9S3 104.9(11) . . ?
F1S4 C998 O7S8 102.8(9) . . ?
F8S8 C998 O7S8 23.5(6) . . ?
F91 C998 O7S8 127.0(10) . . ?
S3B C998 O7S8 53.9(6) . . ?
F999 C998 O7S8 122.8(10) . . ?
C997 C998 O7S8 102.7(11) . . ?
O9S3 C998 O7S8 90.7(8) . . ?
F1S4 C998 S3A 114.4(10) . . ?
F8S8 C998 S3A 111.9(10) . . ?
F91 C998 S3A 112.7(10) . . ?
S3B C998 S3A 56.2(6) . . ?
F999 C998 S3A 70.9(8) . . ?
C997 C998 S3A 21.5(8) . . ?
O9S3 C998 S3A 85.4(8) . . ?
O7S8 C998 S3A 94.1(8) . . ?
F91 F999 C997 122.9(17) . . ?
F91 F999 C998 57.8(9) . . ?
C997 F999 C998 65.7(13) . . ?
F91 F999 S3A 116.0(12) . . ?
C997 F999 S3A 7.3(10) . . ?
C998 F999 S3A 59.5(8) . . ?
C10 N1 C1 108.3(7) . . ?
C10 N1 C8 109.8(7) . . ?
C1 N1 C8 107.5(7) . . ?
C10 N1 Yb1 109.8(5) . . ?
C1 N1 Yb1 112.1(5) . . ?
C8 N1 Yb1 109.2(5) . . ?
C3 N2 C2 107.0(8) . . ?
C3 N2 C20 110.7(8) . . ?
C2 N2 C20 108.5(7) . . ?
C3 N2 Yb1 111.0(5) . . ?
C2 N2 Yb1 111.8(5) . . ?
C20 N2 Yb1 107.8(6) . . ?
C5 N3 C4 106.7(7) . . ?
C5 N3 C30 108.5(7) . . ?
C4 N3 C30 108.2(7) . . ?
C5 N3 Yb1 111.5(5) . . ?
C4 N3 Yb1 111.5(5) . . ?
C30 N3 Yb1 110.3(5) . . ?
C40 N4 C6 109.8(6) . . ?
C40 N4 C7 107.4(6) . . ?
C6 N4 C7 107.2(6) . . ?
C40 N4 Yb1 109.2(5) . . ?
C6 N4 Yb1 111.3(4) . . ?
C7 N4 Yb1 111.9(5) . . ?
C11 N5 C15 115.5(9) . . ?
C11 N5 Yb1 121.6(6) . . ?
C15 N5 Yb1 122.6(7) . . ?
C25 N6 C21 117.2(9) . . ?
C25 N6 Yb1 121.8(7) . . ?
C21 N6 Yb1 120.9(8) . . ?
C31 N7 C35 117.3(9) . . ?
C31 N7 Yb1 120.2(6) . . ?
C35 N7 Yb1 122.2(7) . . ?
C45 N8 C41 116.2(7) . . ?
C45 N8 Yb1 123.7(5) . . ?
C41 N8 Yb1 120.0(5) . . ?
S2A O1S2 S2B 25.4(3) . . ?
C997 O1S3 S3A 26.8(10) . . ?
O5S2 O2S2 S2B 74.4(8) . . ?
O5S2 O2S2 S2A 54.8(7) . . ?
S2B O2S2 S2A 25.2(3) . . ?
O5S2 O2S2 O4S2 127.9(13) . . ?
S2B O2S2 O4S2 62.4(7) . . ?
S2A O2S2 O4S2 87.5(7) . . ?
F998 O2S3 S3A 60(2) . . ?
F998 O2S3 C997 48(2) . . ?
S3A O2S3 C997 24.1(8) . . ?
S2A O3S2 O5S2 48.7(5) . . ?
S2A O3S2 S2B 7.8(3) . . ?
O5S2 O3S2 S2B 44.5(4) . . ?
S2B O4S2 O2S2 48.2(5) . . ?
S2B O4S2 S2A 3.8(4) . . ?
O2S2 O4S2 S2A 44.8(4) . . ?
O2S2 O5S2 S2A 79.5(8) . . ?
O2S2 O5S2 S2B 58.1(7) . . ?
S2A O5S2 S2B 26.9(3) . . ?
O2S2 O5S2 O3S2 136.2(10) . . ?
S2A O5S2 O3S2 59.0(7) . . ?
S2B O5S2 O3S2 84.5(7) . . ?
O5S9 O5S3 S3B 84.9(18) . . ?
O5S9 O5S3 S3A 151(2) . . ?
S3B O5S3 S3A 66.2(6) . . ?
F8S8 O7S8 S3B 96.0(14) . . ?
F8S8 O7S8 C998 45.8(12) . . ?
S3B O7S8 C998 50.2(6) . . ?
F1S4 O9S3 S3B 101.4(12) . . ?
F1S4 O9S3 C998 52.4(10) . . ?
S3B O9S3 C998 52.2(6) . . ?
F4S2 F1S2 F2S2 141.2(17) . . ?
F4S2 F1S2 C1S2 80.4(11) . . ?
F2S2 F1S2 C1S2 71.5(8) . . ?
O9S3 F1S4 C998 94.8(13) . . ?
O9S3 F1S4 S3B 49.5(9) . . ?
C998 F1S4 S3B 48.6(7) . . ?
F1S2 F2S2 F6S2 114.0(10) . . ?
F1S2 F2S2 C1S2 57.0(7) . . ?
F6S2 F2S2 C1S2 60.8(7) . . ?
F1S2 F4S2 C1S2 57.1(7) . . ?
F2S2 F6S2 C1S2 61.1(6) . . ?
F2S2 F6S2 S2B 90.1(8) . . ?
C1S2 F6S2 S2B 47.8(7) . . ?
F8S2 F7S2 C1S2 68.5(15) . . ?
F7S2 F8S2 C1S2 87(2) . . ?
O7S8 F8S8 C998 110.7(15) . . ?
O7S8 F8S8 S3B 58.2(11) . . ?
C998 F8S8 S3B 52.5(7) . . ?
F999 F91 C998 79.2(12) . . ?
O1S1 S1 O2S1 112.4(5) . . ?
O1S1 S1 O3S1 116.1(4) . . ?
O2S1 S1 O3S1 115.1(4) . . ?
O1S1 S1 C1S1 102.9(5) . . ?
O2S1 S1 C1S1 104.9(5) . . ?
O3S1 S1 C1S1 103.5(4) . . ?
S2B S2A O5S2 92.2(9) . . ?
S2B S2A O1S2 84.5(8) . . ?
O5S2 S2A O1S2 147.2(8) . . ?
S2B S2A O3S2 155.0(10) . . ?
O5S2 S2A O3S2 72.3(8) . . ?
O1S2 S2A O3S2 119.2(6) . . ?
S2B S2A O2S2 55.8(8) . . ?
O5S2 S2A O2S2 45.7(7) . . ?
O1S2 S2A O2S2 109.4(6) . . ?
O3S2 S2A O2S2 116.6(6) . . ?
S2B S2A C1S2 63.1(8) . . ?
O5S2 S2A C1S2 104.8(8) . . ?
O1S2 S2A C1S2 102.7(5) . . ?
O3S2 S2A C1S2 101.2(6) . . ?
O2S2 S2A C1S2 105.4(6) . . ?
S2B S2A O4S2 8.9(8) . . ?
O5S2 S2A O4S2 86.8(7) . . ?
O1S2 S2A O4S2 85.3(5) . . ?
O3S2 S2A O4S2 155.5(6) . . ?
O2S2 S2A O4S2 47.7(6) . . ?
C1S2 S2A O4S2 71.4(6) . . ?
S2A S2B O2S2 99.0(9) . . ?
S2A S2B O5S2 60.9(8) . . ?
O2S2 S2B O5S2 47.5(7) . . ?
S2A S2B O4S2 167.2(12) . . ?
O2S2 S2B O4S2 69.3(8) . . ?
O5S2 S2B O4S2 111.0(8) . . ?
S2A S2B O1S2 70.1(7) . . ?
O2S2 S2B O1S2 119.2(7) . . ?
O5S2 S2B O1S2 121.7(7) . . ?
O4S2 S2B O1S2 110.4(7) . . ?
S2A S2B C1S2 96.0(9) . . ?
O2S2 S2B C1S2 132.6(7) . . ?
O5S2 S2B C1S2 106.4(8) . . ?
O4S2 S2B C1S2 95.8(9) . . ?
O1S2 S2B C1S2 108.2(6) . . ?
S2A S2B O3S2 17.3(7) . . ?
O2S2 S2B O3S2 95.6(6) . . ?
O5S2 S2B O3S2 51.0(6) . . ?
O4S2 S2B O3S2 161.1(7) . . ?
O1S2 S2B O3S2 86.6(5) . . ?
C1S2 S2B O3S2 86.1(5) . . ?
S2A S2B F6S2 135.6(9) . . ?
O2S2 S2B F6S2 118.1(7) . . ?
O5S2 S2B F6S2 129.4(7) . . ?
O4S2 S2B F6S2 57.1(8) . . ?
O1S2 S2B F6S2 107.3(5) . . ?
C1S2 S2B F6S2 41.0(4) . . ?
O3S2 S2B F6S2 127.1(5) . . ?
C997 S3A F998 78.9(17) . . ?
C997 S3A O5S3 153(2) . . ?
F998 S3A O5S3 128.0(10) . . ?
C997 S3A O2S3 92.4(18) . . ?
F998 S3A O2S3 23.3(9) . . ?
O5S3 S3A O2S3 113.8(7) . . ?
C997 S3A O1S3 54.5(19) . . ?
F998 S3A O1S3 91.7(11) . . ?
O5S3 S3A O1S3 114.7(8) . . ?
O2S3 S3A O1S3 115.0(9) . . ?
C997 S3A S3B 107(2) . . ?
F998 S3A S3B 142.5(8) . . ?
O5S3 S3A S3B 54.6(6) . . ?
O2S3 S3A S3B 120.2(7) . . ?
O1S3 S3A S3B 122.5(8) . . ?
C997 S3A F996 60.6(16) . . ?
F998 S3A F996 100.2(11) . . ?
O5S3 S3A F996 106.1(10) . . ?
O2S3 S3A F996 123.5(11) . . ?
O1S3 S3A F996 9.2(13) . . ?
S3B S3A F996 115.3(9) . . ?
C997 S3A C998 63(2) . . ?
F998 S3A C998 112.4(9) . . ?
O5S3 S3A C998 103.0(7) . . ?
O2S3 S3A C998 103.1(8) . . ?
O1S3 S3A C998 105.3(9) . . ?
S3B S3A C998 48.5(4) . . ?
F996 S3A C998 105.0(9) . . ?
C997 S3A F999 14.8(18) . . ?
F998 S3A F999 80.7(9) . . ?
O5S3 S3A F999 149.4(7) . . ?
O2S3 S3A F999 89.0(7) . . ?
O1S3 S3A F999 68.8(9) . . ?
S3B S3A F999 96.8(6) . . ?
F996 S3A F999 74.2(8) . . ?
C998 S3A F999 49.7(6) . . ?
C997 S3A O5S9 146(2) . . ?
F998 S3A O5S9 135.2(9) . . ?
O5S3 S3A O5S9 9.0(7) . . ?
O2S3 S3A O5S9 118.5(7) . . ?
O1S3 S3A O5S9 116.1(9) . . ?
S3B S3A O5S9 45.8(4) . . ?
F996 S3A O5S9 107.0(9) . . ?
C998 S3A O5S9 94.3(6) . . ?
F999 S3A O5S9 140.5(6) . . ?
O5S3 S3B C998 134.5(9) . . ?
O5S3 S3B O9S3 116.2(9) . . ?
C998 S3B O9S3 73.3(8) . . ?
O5S3 S3B O7S8 125.9(8) . . ?
C998 S3B O7S8 75.9(8) . . ?
O9S3 S3B O7S8 115.4(8) . . ?
O5S3 S3B O5S9 26.0(8) . . ?
C998 S3B O5S9 160.3(10) . . ?
O9S3 S3B O5S9 115.0(8) . . ?
O7S8 S3B O5S9 113.0(8) . . ?
O5S3 S3B S3A 59.2(5) . . ?
C998 S3B S3A 75.3(7) . . ?
O9S3 S3B S3A 105.0(7) . . ?
O7S8 S3B S3A 119.8(7) . . ?
O5S9 S3B S3A 85.1(8) . . ?
O5S3 S3B F8S8 141.8(7) . . ?
C998 S3B F8S8 50.1(6) . . ?
O9S3 S3B F8S8 101.5(7) . . ?
O7S8 S3B F8S8 25.8(6) . . ?
O5S9 S3B F8S8 137.3(7) . . ?
S3A S3B F8S8 106.8(5) . . ?
O5S3 S3B F1S4 140.2(7) . . ?
C998 S3B F1S4 46.3(6) . . ?
O9S3 S3B F1S4 29.1(6) . . ?
O7S8 S3B F1S4 93.9(7) . . ?
O5S9 S3B F1S4 144.1(7) . . ?
S3A S3B F1S4 102.3(4) . . ?
F8S8 S3B F1S4 74.6(5) . . ?
O5S3 S3B C997 77.9(8) . . ?
C998 S3B C997 57.2(8) . . ?
O9S3 S3B C997 104.3(9) . . ?
O7S8 S3B C997 104.1(8) . . ?
O5S9 S3B C997 103.2(10) . . ?
S3A S3B C997 19.9(5) . . ?
F8S8 S3B C997 87.6(7) . . ?
F1S4 S3B C997 92.2(7) . . ?
O1W Yb1 N6 72.6(2) . . y
O1W Yb1 N8 70.2(2) . . y
N6 Yb1 N8 142.7(2) . . y
O1W Yb1 N5 71.5(2) . . y
N6 Yb1 N5 82.4(3) . . y
N8 Yb1 N5 86.1(2) . . y
O1W Yb1 N7 71.3(3) . . y
N6 Yb1 N7 83.6(3) . . y
N8 Yb1 N7 84.5(2) . . y
N5 Yb1 N7 142.7(3) . . y
O1W Yb1 N4 125.6(2) . . y
N6 Yb1 N4 141.8(2) . . y
N8 Yb1 N4 66.2(2) . . y
N5 Yb1 N4 74.7(2) . . y
N7 Yb1 N4 132.1(2) . . y
O1W Yb1 N3 126.1(2) . . y
N6 Yb1 N3 131.6(3) . . y
N8 Yb1 N3 73.6(2) . . y
N5 Yb1 N3 143.2(2) . . y
N7 Yb1 N3 66.6(3) . . y
N4 Yb1 N3 69.1(2) . . y
O1W Yb1 N1 128.1(2) . . y
N6 Yb1 N1 73.5(2) . . y
N8 Yb1 N1 132.3(2) . . y
N5 Yb1 N1 66.1(2) . . y
N7 Yb1 N1 140.5(2) . . y
N4 Yb1 N1 69.4(2) . . y
N3 Yb1 N1 105.8(2) . . y
O1W Yb1 N2 127.9(2) . . y
N6 Yb1 N2 66.6(3) . . y
N8 Yb1 N2 141.3(2) . . y
N5 Yb1 N2 130.3(2) . . y
N7 Yb1 N2 73.3(2) . . y
N4 Yb1 N2 106.5(2) . . y
N3 Yb1 N2 68.6(2) . . y
N1 Yb1 N2 68.2(2) . . y
O5S3 O5S9 S3B 69.0(16) . . ?
O5S3 O5S9 S3A 20.5(14) . . ?
S3B O5S9 S3A 49.0(6) . . ?
O2S3 F998 S3A 97(2) . . ?
O2S3 F998 C997 112(3) . . ?
S3A F998 C997 29.7(10) . . ?
C997 F996 S3A 25.2(9) . . ?
S3A C997 O1S3 99(2) . . ?
S3A C997 F998 71.4(16) . . ?
O1S3 C997 F998 102.4(19) . . ?
S3A C997 F999 158(3) . . ?
O1S3 C997 F999 103(2) . . ?
F998 C997 F999 109.4(19) . . ?
S3A C997 F996 94(2) . . ?
O1S3 C997 F996 9.4(17) . . ?
F998 C997 F996 108.9(16) . . ?
F999 C997 F996 105.9(15) . . ?
S3A C997 C998 96(2) . . ?
O1S3 C997 C998 134.9(18) . . ?
F998 C997 C998 122.7(15) . . ?
F999 C997 C998 64.6(11) . . ?
F996 C997 C998 128.0(15) . . ?
S3A C997 O2S3 63.5(15) . . ?
O1S3 C997 O2S3 120.1(19) . . ?
F998 C997 O2S3 19.3(9) . . ?
F999 C997 O2S3 109.7(14) . . ?
F996 C997 O2S3 125.3(15) . . ?
C998 C997 O2S3 104.7(12) . . ?
S3A C997 S3B 52.6(18) . . ?
O1S3 C997 S3B 117.4(17) . . ?
F998 C997 S3B 113.5(15) . . ?
F999 C997 S3B 110.7(14) . . ?
F996 C997 S3B 108.1(16) . . ?
C998 C997 S3B 46.7(8) . . ?
O2S3 C997 S3B 96.5(11) . . ?

loop_
_geom_bond_atom_site_label_1
_geom_bond_atom_site_label_2
_geom_bond_distance
_geom_bond_site_symmetry_2
_geom_bond_publ_flag
C1 C2 1.490(12) . ?
C1 N1 1.501(10) . ?
C1S1 F3S1 1.317(10) . ?
C1S1 F2S1 1.323(11) . ?
C1S1 F1S1 1.340(11) . ?
C1S1 S1 1.797(11) . ?
C1S2 F1S2 1.245(11) . ?
C1S2 F8S2 1.281(12) . ?
C1S2 F7S2 1.375(12) . ?
C1S2 F6S2 1.405(11) . ?
C1S2 F2S2 1.408(12) . ?
C1S2 F4S2 1.462(13) . ?
C1S2 S2B 1.587(13) . ?
C1S2 S2A 1.770(13) . ?
C2 N2 1.495(10) . ?
C3 N2 1.490(11) . ?
C3 C4 1.508(12) . ?
C4 N3 1.491(10) . ?
C5 C6 1.484(10) . ?
C5 N3 1.489(10) . ?
C6 N4 1.491(10) . ?
C7 C8 1.485(11) . ?
C7 N4 1.493(10) . ?
C8 N1 1.504(10) . ?
C10 N1 1.467(11) . ?
C10 C11 1.487(13) . ?
C11 N5 1.339(11) . ?
C11 C12 1.352(12) . ?
C12 C13 1.360(14) . ?
C13 C14 1.369(15) . ?
C14 C15 1.391(14) . ?
C15 N5 1.346(12) . ?
C20 C21 1.488(15) . ?
C20 N2 1.500(12) . ?
C21 N6 1.339(13) . ?
C21 C22 1.377(15) . ?
C22 C23 1.371(18) . ?
C23 C24 1.351(17) . ?
C24 C25 1.380(13) . ?
C25 N6 1.329(12) . ?
C30 C31 1.484(13) . ?
C30 N3 1.494(10) . ?
C31 N7 1.344(12) . ?
C31 C32 1.375(13) . ?
C32 C33 1.418(16) . ?
C33 C34 1.330(18) . ?
C34 C35 1.364(15) . ?
C35 N7 1.355(12) . ?
C40 N4 1.480(10) . ?
C40 C41 1.498(11) . ?
C41 N8 1.356(10) . ?
C41 C42 1.369(11) . ?
C42 C43 1.374(12) . ?
C43 C44 1.368(12) . ?
C44 C45 1.370(11) . ?
C45 N8 1.328(10) . ?
C998 F1S4 1.321(12) . ?
C998 F8S8 1.324(12) . ?
C998 F91 1.350(12) . ?
C998 S3B 1.370(14) . ?
C998 F999 1.567(19) . ?
C998 C997 1.58(3) . ?
C998 O9S3 1.661(18) . ?
C998 O7S8 1.728(17) . ?
C998 S3A 1.771(16) . ?
F999 F91 1.087(15) . ?
F999 C997 1.322(15) . ?
F999 S3A 1.942(15) . ?
N1 Yb1 2.606(7) . y
N2 Yb1 2.636(7) . y
N3 Yb1 2.591(7) . y
N4 Yb1 2.582(6) . y
N5 Yb1 2.503(8) . y
N6 Yb1 2.485(8) . y
N7 Yb1 2.516(7) . y?
N8 Yb1 2.493(7) . y
O1S1 S1 1.411(7) . ?
O1S2 S2A 1.393(7) . ?
O1S2 S2B 1.475(7) . ?
O1S3 C997 1.18(2) . ?
O1S3 S3A 1.434(12) . ?
O1W Yb1 2.398(5) . y
O2S1 S1 1.425(7) . ?
O2S2 O5S2 1.072(14) . ?
O2S2 S2B 1.234(10) . ?
O2S2 S2A 1.473(9) . ?
O2S2 O4S2 1.547(17) . ?
O2S3 F998 0.570(19) . ?
O2S3 S3A 1.431(11) . ?
O2S3 C997 1.60(2) . ?
O3S1 S1 1.448(6) . ?
O3S2 S2A 1.396(9) . ?
O3S2 O5S2 1.553(16) . ?
O3S2 S2B 1.990(10) . ?
O4S2 S2B 1.466(11) . ?
O4S2 S2A 2.090(12) . ?
O5S2 S2A 1.225(11) . ?
O5S2 S2B 1.400(10) . ?
O5S3 O5S9 0.637(18) . ?
O5S3 S3B 1.355(13) . ?
O5S3 S3A 1.429(10) . ?
O7S8 F8S8 0.737(14) . ?
O7S8 S3B 1.439(11) . ?
O9S3 F1S4 0.903(13) . ?
O9S3 S3B 1.413(11) . ?
F1S2 F4S2 1.002(16) . ?
F1S2 F2S2 1.163(15) . ?
F1S4 S3B 1.821(11) . ?
F2S2 F6S2 1.367(17) . ?
F6S2 S2B 2.142(14) . ?
F7S2 F8S2 0.57(2) . ?
F8S8 S3B 1.684(11) . ?
S2A S2B 0.635(6) . ?
S3A C997 0.65(2) . ?
S3A F998 1.248(14) . ?
S3A S3B 1.522(7) . ?
S3A F996 1.527(17) . ?
S3A O5S9 2.008(17) . ?
S3B O5S9 1.446(12) . ?
S3B C997 1.83(2) . ?
F998 C997 1.292(15) . ?
F996 C997 1.334(15) . ?
